data_4346255
loop_
_publ_author_name
'Perla, Luis G.'
'Sevov, Slavi C.'

_publ_section_title
;
 [Bi12Ni7(CO)4](4-): Aggregation of Intermetalloid Clusters by Their
 Thermal Deligation and Oxidation.
;
_journal_issue 17
_journal_name_full 'Inorganic chemistry'
_journal_page_first 8401
_journal_page_last 8405
_journal_paper_doi 10.1021/acs.inorgchem.5b01101
_journal_volume 54
_journal_year 2015
_chemical_formula_moiety '(C18 H36 N2 O6 K)4, Bi12 Ni7 C4 O4'
_chemical_formula_sum 'C76 H144 Bi12 K4 N8 Ni7 O28'
_chemical_formula_weight 4692.98
_space_group_crystal_system monoclinic
_space_group_IT_number 14
_space_group_name_Hall '-P 2yn'
_space_group_name_H-M_alt 'P 1 21/n 1'
_atom_sites_solution_hydrogens geom
_atom_sites_solution_primary vecmap
_atom_sites_solution_secondary difmap
_audit_creation_method SHELXL-2012
_cell_angle_alpha 90
_cell_angle_beta 118.0610(18)
_cell_angle_gamma 90
_cell_formula_units_Z 2
_cell_length_a 15.7319(17)
_cell_length_b 25.995(3)
_cell_length_c 16.6477(19)
_cell_measurement_temperature 120(2)
_cell_volume 6007.8(12)
_computing_cell_refinement 'Bruker SAINT v8.34A'
_computing_data_collection 'Bruker APEX-II v2013-10.0'
_computing_data_reduction 'Bruker SAINT v8.34A'
_computing_molecular_graphics 'XP (Bruker, 2014)'
_computing_publication_material
;
CIFTAB (Sheldrick, 2012)
;
_computing_structure_refinement 'SHELXL-2012 (Sheldrick, 2012)'
_computing_structure_solution 'SHELXT (Sheldrick, 2012)'
_diffrn_ambient_temperature 120(2)
_diffrn_detector_area_resol_mean 8.33
_diffrn_measured_fraction_theta_full 0.953
_diffrn_measured_fraction_theta_max 0.947
_diffrn_measurement_device_type 'Bruker APEX-II'
_diffrn_measurement_method 'combination of \w and \f-scans '
_diffrn_radiation_monochromator 'Bruker TRIUMPH curved-graphite'
_diffrn_radiation_source 'fine-focus sealed tube'
_diffrn_radiation_type MoK\a
_diffrn_radiation_wavelength 0.71073
_diffrn_reflns_av_R_equivalents 0.0535
_diffrn_reflns_av_unetI/netI 0.0985
_diffrn_reflns_Laue_measured_fraction_full 0.953
_diffrn_reflns_Laue_measured_fraction_max 0.947
_diffrn_reflns_limit_h_max 18
_diffrn_reflns_limit_h_min -19
_diffrn_reflns_limit_k_max 29
_diffrn_reflns_limit_k_min -29
_diffrn_reflns_limit_l_max 20
_diffrn_reflns_limit_l_min -4
_diffrn_reflns_number 17688
_diffrn_reflns_point_group_measured_fraction_full 0.953
_diffrn_reflns_point_group_measured_fraction_max 0.947
_diffrn_reflns_theta_full 26.000
_diffrn_reflns_theta_max 26.297
_diffrn_reflns_theta_min 1.470
_exptl_absorpt_coefficient_mu 18.770
_exptl_absorpt_correction_T_max 0.2660
_exptl_absorpt_correction_T_min 0.1361
_exptl_absorpt_correction_type numerical
_exptl_absorpt_process_details 'SADABS (Sheldrick, 2012)'
_exptl_crystal_colour black
_exptl_crystal_density_diffrn 2.594
_exptl_crystal_description rod
_exptl_crystal_F_000 4296
_exptl_crystal_size_max 0.229
_exptl_crystal_size_mid 0.107
_exptl_crystal_size_min 0.102
_refine_diff_density_max 4.998
_refine_diff_density_min -3.213
_refine_diff_density_rms 0.360
_refine_ls_extinction_method none
_refine_ls_goodness_of_fit_ref 1.041
_refine_ls_hydrogen_treatment constr
_refine_ls_matrix_type full
_refine_ls_number_parameters 631
_refine_ls_number_reflns 11565
_refine_ls_number_restraints 10
_refine_ls_restrained_S_all 1.040
_refine_ls_R_factor_all 0.1135
_refine_ls_R_factor_gt 0.0632
_refine_ls_shift/su_max 0.001
_refine_ls_shift/su_mean 0.000
_refine_ls_structure_factor_coef Fsqd
_refine_ls_weighting_details
;
 w=1/[\s^2^(Fo^2^)+(0.0527P)^2^+202.2022P]
 where P=(Fo^2^+2Fc^2^)/3
;
_refine_ls_weighting_scheme calc
_refine_ls_wR_factor_gt 0.1416
_refine_ls_wR_factor_ref 0.1703
_reflns_Friedel_coverage 0.000
_reflns_number_gt 7669
_reflns_number_total 11565
_reflns_threshold_expression 'I > 2\s(I)'
_cod_data_source_file ic5b01101_si_002.cif
_cod_data_source_block start1_b
_cod_original_cell_volume 6007.7(11)
_cod_original_sg_symbol_H-M 'P 21/n'
_cod_database_code 4346255
_shelx_space_group_comment
;
The symmetry employed for this shelxl refinement is uniquely defined
by the following loop, which should always be used as a source of
symmetry information in preference to the above space-group names.
They are only intended as comments.
;
_shelx_estimated_absorpt_t_min 0.099
_shelx_estimated_absorpt_t_max 0.250
_shelxl_version_number 2012-9

loop_
_space_group_symop_operation_xyz
'x, y, z'
'-x+1/2, y+1/2, -z+1/2'
'-x, -y, -z'
'x-1/2, -y-1/2, z-1/2'

loop_
_atom_site_label
_atom_site_type_symbol
_atom_site_fract_x
_atom_site_fract_y
_atom_site_fract_z
_atom_site_U_iso_or_equiv
_atom_site_adp_type
_atom_site_occupancy
_atom_site_site_symmetry_order
_atom_site_calc_flag
_atom_site_refinement_flags_posn
_atom_site_refinement_flags_adp
_atom_site_refinement_flags_occupancy
_atom_site_disorder_assembly
_atom_site_disorder_group
Bi4 Bi -0.18465(7) -0.00539(5) 0.97967(9) 0.0238(3) Uani 0.837(3) 1 d . . P A 1
Bi1 Bi -0.14488(10) 0.09879(4) 1.15177(7) 0.0313(3) Uani 0.837(3) 1 d . . P A 1
Bi2 Bi 0.03264(7) 0.14783(5) 1.15649(7) 0.0296(3) Uani 0.837(3) 1 d . . P A 1
Bi5 Bi 0.02217(5) -0.00740(3) 1.17437(5) 0.0244(2) Uani 0.837(3) 1 d . . P A 1
Ni3 Ni 0.13353(14) 0.05364(9) 1.14177(14) 0.0436(7) Uani 0.837(3) 1 d D . P A 1
O1 O 0.3200(11) 0.0701(7) 1.2822(10) 0.039(4) Uani 0.837(3) 1 d D . P A 1
C3 C 0.2431(17) 0.0645(8) 1.2217(14) 0.029(5) Uani 0.837(3) 1 d D . P A 1
Bi1A Bi -0.0938(6) 0.0927(2) 1.1786(4) 0.0399(16) Uiso 0.163(3) 1 d . . P A 2
Bi2A Bi 0.0223(5) 0.1684(3) 1.1304(5) 0.047(2) Uiso 0.163(3) 1 d . . P A 2
Bi5A Bi -0.1799(6) 0.0038(3) 1.0050(5) 0.042(3) Uiso 0.163(3) 1 d . . P A 2
Bi4A Bi 0.13353(14) 0.05364(9) 1.14177(14) 0.0436(7) Uani 0.163(3) 1 d . . P A 2
Ni3A Ni 0.02217(5) -0.00740(3) 1.17437(5) 0.0244(2) Uani 0.163(3) 1 d D U P A 2
C3A C 0.046(6) -0.032(3) 1.273(3) 0.012(14) Uiso 0.163(3) 1 d D U P A 2
O1A O 0.071(7) -0.053(3) 1.342(3) 0.06(2) Uiso 0.163(3) 1 d D U P A 2
Ni1 Ni 0.0000 0.0000 1.0000 0.0249(7) Uani 1 2 d S . P A .
Ni4 Ni -0.13827(16) 0.06051(9) 0.88472(14) 0.0262(5) Uani 1 1 d . . . . .
Bi6 Bi 0.03913(5) 0.10268(3) 0.96617(5) 0.0322(2) Uani 1 1 d . . . . .
Bi3 Bi -0.17055(5) 0.14407(3) 0.97584(5) 0.0322(2) Uani 1 1 d . . . . .
Ni2 Ni -0.05497(17) 0.06964(9) 1.05924(15) 0.0299(6) Uani 1 1 d . . . . .
O2 O -0.2800(12) 0.0725(7) 0.6980(10) 0.062(5) Uani 1 1 d . . . . .
C2 C -0.2234(13) 0.0658(7) 0.7733(11) 0.026(4) Uani 1 1 d . . . . .
K1 K -0.4671(3) 0.19915(15) 0.3038(2) 0.0273(9) Uani 1 1 d . . . . .
O3 O -0.4916(9) 0.3033(5) 0.2714(9) 0.036(3) Uani 1 1 d . . . . .
O4 O -0.3159(9) 0.2605(5) 0.3018(8) 0.036(3) Uani 1 1 d . . . . .
O5 O -0.5593(10) 0.1838(5) 0.4109(8) 0.038(3) Uani 1 1 d . . . . .
O6 O -0.3612(10) 0.1567(6) 0.4819(8) 0.038(3) Uani 1 1 d . . . . .
O7 O -0.6188(11) 0.1704(6) 0.1320(9) 0.048(4) Uani 1 1 d . . . . .
O8 O -0.4412(11) 0.1130(6) 0.2113(9) 0.047(4) Uani 1 1 d . . . . .
N1 N -0.6631(12) 0.2442(7) 0.2420(11) 0.040(4) Uani 1 1 d . . . . .
N2 N -0.2655(12) 0.1541(6) 0.3667(11) 0.034(4) Uani 1 1 d . . . . .
C1 C -0.6504(17) 0.2998(8) 0.2554(18) 0.052(6) Uani 1 1 d . . . . .
H1AA H -0.6248 0.3071 0.3211 0.063 Uiso 1 1 calc R U . . .
H1AB H -0.7146 0.3162 0.2231 0.063 Uiso 1 1 calc R U . . .
C4 C -0.5862(14) 0.3245(8) 0.2243(13) 0.040(5) Uani 1 1 d . . . . .
H4A H -0.6123 0.3191 0.1580 0.047 Uiso 1 1 calc R U . . .
H4B H -0.5835 0.3620 0.2357 0.047 Uiso 1 1 calc R U . . .
C5 C -0.4264(16) 0.3293(8) 0.2463(16) 0.045(6) Uani 1 1 d . . . . .
H5A H -0.4340 0.3670 0.2484 0.055 Uiso 1 1 calc R U . . .
H5B H -0.4414 0.3197 0.1834 0.055 Uiso 1 1 calc R U . . .
C6 C -0.3275(15) 0.3146(8) 0.3095(16) 0.048(6) Uani 1 1 d . . . . .
H6A H -0.2820 0.3338 0.2952 0.058 Uiso 1 1 calc R U . . .
H6B H -0.3132 0.3231 0.3726 0.058 Uiso 1 1 calc R U . . .
C7 C -0.2201(14) 0.2444(9) 0.3629(13) 0.042(5) Uani 1 1 d . . . . .
H7A H -0.2083 0.2478 0.4266 0.050 Uiso 1 1 calc R U . . .
H7B H -0.1732 0.2664 0.3551 0.050 Uiso 1 1 calc R U . . .
C8 C -0.2073(14) 0.1889(8) 0.3431(13) 0.039(5) Uani 1 1 d . . . . .
H8A H -0.2264 0.1852 0.2777 0.046 Uiso 1 1 calc R U . . .
H8B H -0.1386 0.1793 0.3784 0.046 Uiso 1 1 calc R U . . .
C9 C -0.7063(13) 0.2218(9) 0.2949(15) 0.048(6) Uani 1 1 d . . . . .
H9A H -0.7328 0.1875 0.2697 0.058 Uiso 1 1 calc R U . . .
H9B H -0.7605 0.2438 0.2885 0.058 Uiso 1 1 calc R U . . .
C10 C -0.6362(14) 0.2163(9) 0.3939(15) 0.043(5) Uani 1 1 d . . . . .
H10A H -0.6107 0.2507 0.4192 0.052 Uiso 1 1 calc R U . . .
H10B H -0.6707 0.2028 0.4262 0.052 Uiso 1 1 calc R U . . .
C11 C -0.4975(16) 0.1769(9) 0.5038(14) 0.044(5) Uani 1 1 d . . . . .
H11A H -0.5350 0.1652 0.5344 0.053 Uiso 1 1 calc R U . . .
H11B H -0.4663 0.2099 0.5314 0.053 Uiso 1 1 calc R U . . .
C12 C -0.4234(15) 0.1384(10) 0.5170(14) 0.050(6) Uani 1 1 d . . . . .
H12A H -0.3847 0.1308 0.5827 0.060 Uiso 1 1 calc R U . . .
H12B H -0.4549 0.1061 0.4855 0.060 Uiso 1 1 calc R U . . .
C13 C -0.2870(14) 0.1228(9) 0.4982(13) 0.039(5) Uani 1 1 d . . . . .
H13A H -0.3141 0.0899 0.4665 0.046 Uiso 1 1 calc R U . . .
H13B H -0.2503 0.1157 0.5643 0.046 Uiso 1 1 calc R U . . .
C14 C -0.2199(14) 0.1449(8) 0.4651(12) 0.037(5) Uani 1 1 d . . . . .
H14A H -0.1935 0.1778 0.4970 0.045 Uiso 1 1 calc R U . . .
H14B H -0.1653 0.1209 0.4818 0.045 Uiso 1 1 calc R U . . .
C15 C -0.7219(15) 0.2341(9) 0.1454(12) 0.046(6) Uani 1 1 d . . . . .
H15A H -0.7023 0.2578 0.1106 0.056 Uiso 1 1 calc R U . . .
H15B H -0.7901 0.2414 0.1283 0.056 Uiso 1 1 calc R U . . .
C16 C -0.7139(16) 0.1786(9) 0.1184(14) 0.052(6) Uani 1 1 d . . . . .
H16A H -0.7284 0.1542 0.1560 0.063 Uiso 1 1 calc R U . . .
H16B H -0.7608 0.1727 0.0537 0.063 Uiso 1 1 calc R U . . .
C17 C -0.6096(16) 0.1178(9) 0.1102(15) 0.048(6) Uani 1 1 d . . . . .
H17A H -0.6595 0.1100 0.0473 0.057 Uiso 1 1 calc R U . . .
H17B H -0.6192 0.0944 0.1522 0.057 Uiso 1 1 calc R U . . .
C18 C -0.5146(17) 0.1098(12) 0.1182(16) 0.065(8) Uani 1 1 d . . . . .
H18A H -0.5121 0.0755 0.0935 0.078 Uiso 1 1 calc R U . . .
H18B H -0.5024 0.1360 0.0818 0.078 Uiso 1 1 calc R U . . .
C19 C -0.3481(16) 0.1051(10) 0.2197(15) 0.050(6) Uani 1 1 d . . . . .
H19A H -0.3335 0.1326 0.1869 0.060 Uiso 1 1 calc R U . . .
H19B H -0.3459 0.0717 0.1923 0.060 Uiso 1 1 calc R U . . .
C20 C -0.2737(15) 0.1057(9) 0.3196(14) 0.042(5) Uani 1 1 d . . . . .
H20A H -0.2898 0.0782 0.3512 0.051 Uiso 1 1 calc R U . . .
H20B H -0.2100 0.0973 0.3245 0.051 Uiso 1 1 calc R U . . .
K2 K -0.6814(3) 0.09813(15) 0.6563(2) 0.0253(8) Uani 1 1 d . . . . .
O9 O -0.6844(12) 0.0460(6) 0.8043(10) 0.049(4) Uani 1 1 d . . . . .
O10 O -0.8609(10) 0.0700(6) 0.6473(11) 0.046(4) Uani 1 1 d . . . . .
O11 O -0.5928(11) 0.1889(6) 0.7501(11) 0.052(4) Uani 1 1 d . . . . .
O12 O -0.7425(13) 0.1938(6) 0.5682(10) 0.056(4) Uani 1 1 d . . . . .
O13 O -0.5227(10) 0.0451(6) 0.6678(11) 0.055(4) Uani 1 1 d . . . . .
O14 O -0.7005(10) 0.0342(6) 0.5115(9) 0.043(4) Uani 1 1 d . . . . .
N3 N -0.5017(14) 0.0922(8) 0.8384(14) 0.061(6) Uani 1 1 d . . . . .
N4 N -0.8635(14) 0.1048(8) 0.4797(12) 0.057(6) Uani 1 1 d . . . . .
C21 C -0.523(2) 0.0548(12) 0.8961(16) 0.079(10) Uani 1 1 d . . . . .
H21A H -0.5153 0.0195 0.8782 0.095 Uiso 1 1 calc R U . . .
H21B H -0.4737 0.0596 0.9603 0.095 Uiso 1 1 calc R U . . .
C22 C -0.6163(19) 0.0580(12) 0.8922(15) 0.065(8) Uani 1 1 d . . . . .
H22A H -0.6203 0.0334 0.9358 0.078 Uiso 1 1 calc R U . . .
H22B H -0.6274 0.0931 0.9082 0.078 Uiso 1 1 calc R U . . .
C23 C -0.779(2) 0.0405(10) 0.795(2) 0.069(9) Uani 1 1 d . . . . .
H23A H -0.7976 0.0731 0.8131 0.083 Uiso 1 1 calc R U . . .
H23B H -0.7782 0.0131 0.8364 0.083 Uiso 1 1 calc R U . . .
C24 C -0.849(2) 0.0280(10) 0.703(2) 0.066(8) Uani 1 1 d . . . . .
H24A H -0.8281 -0.0024 0.6819 0.079 Uiso 1 1 calc R U . . .
H24B H -0.9116 0.0196 0.7019 0.079 Uiso 1 1 calc R U . . .
C25 C -0.9396(17) 0.0628(11) 0.558(2) 0.071(9) Uani 1 1 d . . . . .
H25A H -0.9318 0.0295 0.5334 0.085 Uiso 1 1 calc R U . . .
H25B H -1.0005 0.0615 0.5619 0.085 Uiso 1 1 calc R U . . .
C26 C -0.9451(17) 0.1027(13) 0.4983(19) 0.074(9) Uani 1 1 d . . . . .
H26A H -0.9499 0.1360 0.5248 0.088 Uiso 1 1 calc R U . . .
H26B H -1.0049 0.0983 0.4400 0.088 Uiso 1 1 calc R U . . .
C27 C -0.4833(18) 0.1420(12) 0.8809(19) 0.075(9) Uani 1 1 d . . . . .
H27A H -0.4171 0.1425 0.9323 0.090 Uiso 1 1 calc R U . . .
H27B H -0.5285 0.1477 0.9059 0.090 Uiso 1 1 calc R U . . .
C28 C -0.4940(16) 0.1851(11) 0.817(2) 0.080(11) Uani 1 1 d . . . . .
H28A H -0.4724 0.2179 0.8509 0.097 Uiso 1 1 calc R U . . .
H28B H -0.4537 0.1784 0.7868 0.097 Uiso 1 1 calc R U . . .
C29 C -0.610(2) 0.2323(10) 0.694(2) 0.067(8) Uani 1 1 d . . . . .
H29A H -0.5705 0.2300 0.6626 0.080 Uiso 1 1 calc R U . . .
H29B H -0.5901 0.2636 0.7327 0.080 Uiso 1 1 calc R U . . .
C30 C -0.711(2) 0.2372(8) 0.6268(16) 0.059(7) Uani 1 1 d . . . . .
H30A H -0.7509 0.2407 0.6581 0.071 Uiso 1 1 calc R U . . .
H30B H -0.7199 0.2687 0.5902 0.071 Uiso 1 1 calc R U . . .
C31 C -0.835(2) 0.2004(12) 0.4987(19) 0.091(11) Uani 1 1 d . . . . .
H31A H -0.8384 0.2317 0.4635 0.110 Uiso 1 1 calc R U . . .
H31B H -0.8802 0.2047 0.5242 0.110 Uiso 1 1 calc R U . . .
C32 C -0.864(3) 0.1528(12) 0.4360(15) 0.105(14) Uani 1 1 d . . . . .
H32A H -0.9287 0.1584 0.3847 0.126 Uiso 1 1 calc R U . . .
H32B H -0.8184 0.1497 0.4103 0.126 Uiso 1 1 calc R U . . .
C33 C -0.4257(14) 0.0754(11) 0.820(2) 0.080(11) Uani 1 1 d . . . . .
H33A H -0.3697 0.0657 0.8787 0.096 Uiso 1 1 calc R U . . .
H33B H -0.4058 0.1049 0.7953 0.096 Uiso 1 1 calc R U . . .
C34 C -0.4488(16) 0.0309(10) 0.7555(19) 0.061(8) Uani 1 1 d . . . . .
H34A H -0.3903 0.0206 0.7514 0.074 Uiso 1 1 calc R U . . .
H34B H -0.4702 0.0011 0.7785 0.074 Uiso 1 1 calc R U . . .
C35 C -0.5434(17) 0.0032(9) 0.6065(16) 0.049(6) Uani 1 1 d . . . . .
H35A H -0.5709 -0.0258 0.6253 0.059 Uiso 1 1 calc R U . . .
H35B H -0.4836 -0.0088 0.6066 0.059 Uiso 1 1 calc R U . . .
C36 C -0.6139(18) 0.0211(9) 0.5136(17) 0.051(7) Uani 1 1 d . . . . .
H36A H -0.5875 0.0514 0.4967 0.062 Uiso 1 1 calc R U . . .
H36B H -0.6250 -0.0065 0.4688 0.062 Uiso 1 1 calc R U . . .
C37 C -0.770(2) 0.0503(13) 0.4225(14) 0.080(10) Uani 1 1 d . . . . .
H37A H -0.7793 0.0230 0.3778 0.095 Uiso 1 1 calc R U . . .
H37B H -0.7475 0.0817 0.4049 0.095 Uiso 1 1 calc R U . . .
C38 C -0.866(2) 0.0614(11) 0.4210(15) 0.067(8) Uani 1 1 d . . . . .
H38A H -0.9153 0.0689 0.3576 0.080 Uiso 1 1 calc R U . . .
H38B H -0.8874 0.0301 0.4407 0.080 Uiso 1 1 calc R U . . .

loop_
_atom_site_aniso_label
_atom_site_aniso_U_11
_atom_site_aniso_U_22
_atom_site_aniso_U_33
_atom_site_aniso_U_23
_atom_site_aniso_U_13
_atom_site_aniso_U_12
Bi4 0.0188(5) 0.0310(6) 0.0202(5) -0.0002(5) 0.0081(4) 0.0016(4)
Bi1 0.0388(7) 0.0341(5) 0.0302(5) 0.0007(4) 0.0238(5) 0.0037(5)
Bi2 0.0267(5) 0.0325(7) 0.0257(5) -0.0089(5) 0.0090(4) -0.0034(4)
Bi5 0.0279(4) 0.0309(5) 0.0159(3) 0.0002(3) 0.0116(3) -0.0002(3)
Ni3 0.0399(12) 0.0561(14) 0.0441(11) -0.0249(10) 0.0274(10) -0.0209(10)
O1 0.021(8) 0.052(11) 0.027(8) -0.010(8) -0.001(7) 0.002(8)
C3 0.052(15) 0.023(13) 0.029(11) 0.005(9) 0.033(12) 0.003(11)
Bi4A 0.0399(12) 0.0561(14) 0.0441(11) -0.0249(10) 0.0274(10) -0.0209(10)
Ni3A 0.0279(4) 0.0309(5) 0.0159(3) 0.0002(3) 0.0116(3) -0.0002(3)
Ni1 0.0221(16) 0.0325(19) 0.0131(13) -0.0045(13) 0.0024(12) 0.0040(14)
Ni4 0.0239(12) 0.0364(14) 0.0146(10) 0.0043(9) 0.0060(9) 0.0053(10)
Bi6 0.0270(4) 0.0379(5) 0.0287(4) 0.0090(3) 0.0106(3) 0.0009(3)
Bi3 0.0316(4) 0.0346(4) 0.0248(3) 0.0019(3) 0.0086(3) 0.0086(3)
Ni2 0.0337(13) 0.0352(14) 0.0183(10) -0.0017(10) 0.0102(10) 0.0082(11)
O2 0.058(10) 0.080(13) 0.027(8) 0.017(8) 0.003(8) 0.023(9)
C2 0.028(10) 0.025(10) 0.019(8) 0.002(7) 0.005(7) 0.005(8)
K1 0.030(2) 0.027(2) 0.0209(17) -0.0007(16) 0.0087(16) -0.0009(17)
O3 0.034(7) 0.027(8) 0.037(7) 0.006(6) 0.009(6) -0.009(6)
O4 0.036(8) 0.033(8) 0.033(7) 0.004(6) 0.013(6) -0.013(6)
O5 0.041(8) 0.038(8) 0.027(7) -0.002(6) 0.010(6) 0.004(7)
O6 0.037(8) 0.054(9) 0.024(6) 0.007(6) 0.016(6) 0.008(7)
O7 0.046(9) 0.054(10) 0.036(8) -0.015(7) 0.013(7) -0.020(8)
O8 0.042(9) 0.060(10) 0.036(8) -0.010(7) 0.015(7) -0.012(8)
N1 0.030(9) 0.041(11) 0.034(9) 0.001(8) 0.001(7) -0.004(8)
N2 0.038(9) 0.031(10) 0.036(9) 0.000(7) 0.022(8) -0.003(8)
C1 0.045(13) 0.037(14) 0.072(16) 0.001(12) 0.025(13) 0.008(11)
C4 0.040(12) 0.032(12) 0.034(11) 0.002(9) 0.007(9) 0.006(9)
C5 0.052(14) 0.026(12) 0.059(14) 0.003(10) 0.027(12) -0.006(10)
C6 0.042(13) 0.034(13) 0.061(14) -0.014(11) 0.020(11) -0.027(11)
C7 0.033(11) 0.061(15) 0.034(11) -0.004(10) 0.019(9) -0.016(11)
C8 0.028(10) 0.049(14) 0.033(10) -0.010(10) 0.009(9) -0.014(10)
C9 0.008(9) 0.064(16) 0.059(14) 0.021(12) 0.005(9) 0.009(9)
C10 0.030(11) 0.039(13) 0.056(13) 0.000(10) 0.016(10) 0.013(10)
C11 0.048(13) 0.060(15) 0.038(11) -0.006(10) 0.031(10) -0.006(11)
C12 0.038(12) 0.084(18) 0.035(11) 0.004(11) 0.024(10) 0.015(12)
C13 0.031(11) 0.054(14) 0.030(10) 0.004(10) 0.013(9) -0.003(10)
C14 0.029(10) 0.041(13) 0.029(10) 0.008(9) 0.002(8) 0.005(9)
C15 0.033(11) 0.071(17) 0.022(10) 0.014(10) 0.001(9) -0.007(11)
C16 0.042(13) 0.058(16) 0.031(11) 0.003(10) -0.003(10) -0.005(12)
C17 0.043(13) 0.049(15) 0.044(12) -0.017(11) 0.015(10) -0.020(11)
C18 0.044(14) 0.09(2) 0.048(14) -0.028(14) 0.010(12) -0.009(14)
C19 0.053(14) 0.058(16) 0.043(12) -0.019(11) 0.025(11) -0.015(12)
C20 0.043(12) 0.052(14) 0.041(11) -0.006(10) 0.028(10) 0.004(11)
K2 0.0257(19) 0.030(2) 0.0208(17) -0.0052(16) 0.0113(15) -0.0025(17)
O9 0.063(10) 0.050(10) 0.042(8) 0.016(7) 0.031(8) 0.017(8)
O10 0.038(8) 0.038(9) 0.072(10) -0.010(8) 0.034(8) -0.018(7)
O11 0.045(9) 0.047(10) 0.062(10) -0.022(8) 0.024(8) -0.020(8)
O12 0.089(13) 0.036(9) 0.043(9) 0.014(7) 0.032(9) 0.006(9)
O13 0.020(7) 0.065(11) 0.069(11) -0.025(9) 0.013(7) -0.004(7)
O14 0.043(9) 0.058(10) 0.031(7) -0.013(7) 0.020(7) -0.002(8)
N3 0.043(11) 0.059(14) 0.056(12) -0.025(11) 0.001(10) 0.010(10)
N4 0.041(11) 0.073(15) 0.028(9) -0.009(10) -0.007(8) 0.017(11)
C21 0.08(2) 0.09(2) 0.034(13) 0.020(14) -0.002(14) 0.013(18)
C22 0.063(17) 0.09(2) 0.031(12) 0.015(13) 0.013(12) 0.031(16)
C23 0.073(19) 0.043(16) 0.12(3) 0.052(17) 0.069(19) 0.021(14)
C24 0.08(2) 0.042(16) 0.11(2) -0.016(16) 0.07(2) -0.016(14)
C25 0.028(13) 0.07(2) 0.09(2) -0.044(18) 0.012(14) -0.004(13)
C26 0.029(13) 0.10(2) 0.063(17) -0.013(17) -0.006(12) 0.026(15)
C27 0.036(14) 0.08(2) 0.063(17) -0.029(16) -0.012(12) -0.003(14)
C28 0.025(12) 0.060(19) 0.13(3) -0.066(19) 0.014(15) -0.016(12)
C29 0.08(2) 0.047(16) 0.10(2) -0.024(15) 0.064(19) -0.037(15)
C30 0.10(2) 0.008(11) 0.058(15) 0.001(10) 0.033(15) 0.009(12)
C31 0.11(3) 0.08(2) 0.057(17) 0.039(17) 0.021(18) 0.03(2)
C32 0.15(3) 0.09(2) 0.017(11) 0.006(14) -0.007(15) 0.03(2)
C33 0.007(10) 0.09(2) 0.11(2) -0.044(18) 0.002(12) 0.004(12)
C34 0.027(12) 0.053(16) 0.10(2) -0.035(15) 0.028(13) -0.008(11)
C35 0.054(14) 0.041(14) 0.065(15) -0.025(12) 0.039(13) -0.002(11)
C36 0.072(17) 0.039(14) 0.078(17) -0.029(12) 0.064(15) -0.013(12)
C37 0.09(2) 0.12(3) 0.016(10) -0.016(13) 0.012(12) 0.013(19)
C38 0.069(18) 0.08(2) 0.032(12) -0.016(13) 0.010(12) 0.004(15)

loop_
_atom_type_symbol
_atom_type_description
_atom_type_scat_dispersion_real
_atom_type_scat_dispersion_imag
_atom_type_scat_source
C C 0.0033 0.0016 'International Tables Vol C Tables 4.2.6.8 and 6.1.1.4'
H H 0.0000 0.0000 'International Tables Vol C Tables 4.2.6.8 and 6.1.1.4'
N N 0.0061 0.0033 'International Tables Vol C Tables 4.2.6.8 and 6.1.1.4'
O O 0.0106 0.0060 'International Tables Vol C Tables 4.2.6.8 and 6.1.1.4'
K K 0.2009 0.2494 'International Tables Vol C Tables 4.2.6.8 and 6.1.1.4'
Ni Ni 0.3393 1.1124 'International Tables Vol C Tables 4.2.6.8 and 6.1.1.4'
Bi Bi -4.1077 10.2566 'International Tables Vol C Tables 4.2.6.8 and 6.1.1.4'

loop_
_geom_angle_atom_site_label_1
_geom_angle_atom_site_label_2
_geom_angle_atom_site_label_3
_geom_angle
_geom_angle_site_symmetry_1
_geom_angle_site_symmetry_3
Ni4 Bi4 Ni2 57.73(7) . .
Ni4 Bi4 Ni1 58.21(5) . .
Ni2 Bi4 Ni1 52.47(6) . .
Ni4 Bi4 Ni3 66.82(8) . 3_557
Ni2 Bi4 Ni3 105.82(7) . 3_557
Ni1 Bi4 Ni3 57.93(5) . 3_557
Ni4 Bi4 Bi6 108.24(6) . 3_557
Ni2 Bi4 Bi6 99.00(6) . 3_557
Ni1 Bi4 Bi6 56.07(2) . 3_557
Ni3 Bi4 Bi6 56.37(6) 3_557 3_557
Ni4 Bi4 Bi5 99.94(6) . .
Ni2 Bi4 Bi5 50.54(5) . .
Ni1 Bi4 Bi5 52.76(2) . .
Ni3 Bi4 Bi5 102.36(6) 3_557 .
Bi6 Bi4 Bi5 58.68(3) 3_557 .
Ni2 Bi1 Bi3 53.67(5) . .
Ni2 Bi1 Bi2 53.01(6) . .
Bi3 Bi1 Bi2 63.95(3) . .
Ni2 Bi2 Ni3 56.40(7) . .
Ni2 Bi2 Bi1 55.62(6) . .
Ni3 Bi2 Bi1 99.86(6) . .
Ni2 Bi2 Bi3 51.56(6) . .
Ni3 Bi2 Bi3 103.42(5) . .
Bi1 Bi2 Bi3 57.50(3) . .
Ni2 Bi2 Bi6 52.00(6) . .
Ni3 Bi2 Bi6 52.82(4) . .
Bi1 Bi2 Bi6 105.03(3) . .
Bi3 Bi2 Bi6 64.60(3) . .
Ni3 Bi5 Ni2 60.71(8) . .
Ni3 Bi5 Ni1 60.21(4) . .
Ni2 Bi5 Ni1 52.88(5) . .
Ni3 Bi5 Ni4 67.33(7) . 3_557
Ni2 Bi5 Ni4 105.72(7) . 3_557
Ni1 Bi5 Ni4 56.50(4) . 3_557
Ni3 Bi5 Bi6 108.51(5) . 3_557
Ni2 Bi5 Bi6 100.21(6) . 3_557
Ni1 Bi5 Bi6 56.272(19) . 3_557
Ni4 Bi5 Bi6 52.49(5) 3_557 3_557
Ni3 Bi5 Bi4 103.41(6) . .
Ni2 Bi5 Bi4 51.59(6) . .
Ni1 Bi5 Bi4 52.83(3) . .
Ni4 Bi5 Bi4 99.48(5) 3_557 .
Bi6 Bi5 Bi4 59.10(3) 3_557 .
C3 Ni3 Bi5 119.4(7) . .
C3 Ni3 Ni2 153.0(8) . .
Bi5 Ni3 Ni2 60.33(7) . .
C3 Ni3 Ni1 153.2(8) . .
Bi5 Ni3 Ni1 62.83(5) . .
Ni2 Ni3 Ni1 53.55(6) . .
C3 Ni3 Bi4 96.6(7) . 3_557
Bi5 Ni3 Bi4 109.13(7) . 3_557
Ni2 Ni3 Bi4 109.12(8) . 3_557
Ni1 Ni3 Bi4 60.41(5) . 3_557
C3 Ni3 Bi6 126.4(7) . .
Bi5 Ni3 Bi6 113.91(7) . .
Ni2 Ni3 Bi6 59.15(7) . .
Ni1 Ni3 Bi6 61.49(5) . .
Bi4 Ni3 Bi6 69.60(5) 3_557 .
C3 Ni3 Bi2 100.9(8) . .
Bi5 Ni3 Bi2 92.68(7) . .
Ni2 Ni3 Bi2 53.57(7) . .
Ni1 Ni3 Bi2 105.68(7) . .
Bi4 Ni3 Bi2 140.35(9) 3_557 .
Bi6 Ni3 Bi2 71.37(6) . .
O1 C3 Ni3 176(2) . .
Ni2 Bi1A Bi2A 61.8(2) . .
Ni2 Bi1A Bi3 50.83(12) . .
Bi2A Bi1A Bi3 56.08(17) . .
Ni2 Bi1A Bi5A 45.06(19) . .
Bi2A Bi1A Bi5A 105.1(3) . .
Bi3 Bi1A Bi5A 66.47(18) . .
Ni2 Bi2A Bi3 52.25(13) . .
Ni2 Bi2A Bi1A 48.28(18) . .
Bi3 Bi2A Bi1A 66.17(19) . .
Ni2 Bi2A Bi6 51.77(13) . .
Bi3 Bi2A Bi6 67.98(14) . .
Bi1A Bi2A Bi6 100.0(2) . .
Ni2 Bi5A Ni4 58.4(2) . .
Ni2 Bi5A Ni1 53.20(19) . .
Ni4 Bi5A Ni1 55.43(17) . .
Ni2 Bi5A Bi4A 100.1(3) . 3_557
Ni4 Bi5A Bi4A 59.34(17) . 3_557
Ni1 Bi5A Bi4A 52.06(15) . 3_557
Ni2 Bi5A Bi6 99.2(3) . 3_557
Ni4 Bi5A Bi6 99.9(3) . 3_557
Ni1 Bi5A Bi6 52.90(15) . 3_557
Bi4A Bi5A Bi6 51.10(14) 3_557 3_557
Ni2 Bi5A Bi1A 44.52(17) . .
Ni4 Bi5A Bi1A 96.6(3) . .
Ni1 Bi5A Bi1A 92.5(2) . .
Bi4A Bi5A Bi1A 143.8(3) 3_557 .
Bi6 Bi5A Bi1A 116.8(3) 3_557 .
Ni2 Bi5A Bi3 43.94(15) . .
Ni4 Bi5A Bi3 49.38(15) . .
Ni1 Bi5A Bi3 86.0(2) . .
Bi4A Bi5A Bi3 108.7(2) 3_557 .
Bi6 Bi5A Bi3 138.7(3) 3_557 .
Bi1A Bi5A Bi3 54.74(17) . .
Ni2 Ni1 Ni2 180.00(8) . 3_557
Ni2 Ni1 Ni4 61.17(7) . .
Ni2 Ni1 Ni4 118.83(7) 3_557 .
Ni2 Ni1 Ni4 118.83(7) . 3_557
Ni2 Ni1 Ni4 61.17(7) 3_557 3_557
Ni4 Ni1 Ni4 180.00(9) . 3_557
Ni2 Ni1 Ni3 62.26(7) . .
Ni2 Ni1 Ni3 117.74(7) 3_557 .
Ni4 Ni1 Ni3 111.40(7) . .
Ni4 Ni1 Ni3 68.60(7) 3_557 .
Ni2 Ni1 Bi4A 117.74(7) . 3_557
Ni2 Ni1 Bi4A 62.26(7) 3_557 3_557
Ni4 Ni1 Bi4A 68.60(7) . 3_557
Ni4 Ni1 Bi4A 111.39(7) 3_557 3_557
Ni2 Ni1 Ni3 117.74(7) . 3_557
Ni2 Ni1 Ni3 62.26(7) 3_557 3_557
Ni4 Ni1 Ni3 68.60(7) . 3_557
Ni4 Ni1 Ni3 111.39(7) 3_557 3_557
Ni3 Ni1 Ni3 180.0 . 3_557
Ni2 Ni1 Ni3A 119.06(6) . 3_557
Ni2 Ni1 Ni3A 60.94(6) 3_557 3_557
Ni4 Ni1 Ni3A 62.67(5) . 3_557
Ni4 Ni1 Ni3A 117.33(5) 3_557 3_557
Bi4A Ni1 Ni3A 56.96(5) 3_557 3_557
Ni2 Ni1 Bi5 119.06(6) . 3_557
Ni2 Ni1 Bi5 60.94(6) 3_557 3_557
Ni4 Ni1 Bi5 62.67(5) . 3_557
Ni4 Ni1 Bi5 117.33(5) 3_557 3_557
Ni3 Ni1 Bi5 123.04(5) . 3_557
Ni3 Ni1 Bi5 56.96(5) 3_557 3_557
Ni2 Ni1 Bi5 60.94(6) . .
Ni2 Ni1 Bi5 119.06(6) 3_557 .
Ni4 Ni1 Bi5 117.33(5) . .
Ni4 Ni1 Bi5 62.67(5) 3_557 .
Ni3 Ni1 Bi5 56.96(5) . .
Ni3 Ni1 Bi5 123.04(5) 3_557 .
Bi5 Ni1 Bi5 180.00(3) 3_557 .
C2 Ni4 Ni2 160.2(6) . .
C2 Ni4 Ni1 142.6(6) . .
Ni2 Ni4 Ni1 55.00(7) . .
C2 Ni4 Bi4 113.8(6) . .
Ni2 Ni4 Bi4 61.60(8) . .
Ni1 Ni4 Bi4 62.98(5) . .
C2 Ni4 Bi6 127.7(6) . .
Ni2 Ni4 Bi6 62.49(8) . .
Ni1 Ni4 Bi6 64.68(5) . .
Bi4 Ni4 Bi6 118.18(8) . .
C2 Ni4 Bi5A 119.4(7) . .
Ni2 Ni4 Bi5A 53.70(19) . .
Ni1 Ni4 Bi5A 63.67(19) . .
Bi6 Ni4 Bi5A 112.91(19) . .
C2 Ni4 Ni3A 88.0(6) . 3_557
Ni2 Ni4 Ni3A 111.74(9) . 3_557
Ni1 Ni4 Ni3A 60.83(5) . 3_557
Bi6 Ni4 Ni3A 71.72(6) . 3_557
Bi5A Ni4 Ni3A 113.6(2) . 3_557
C2 Ni4 Bi5 88.0(6) . 3_557
Ni2 Ni4 Bi5 111.74(9) . 3_557
Ni1 Ni4 Bi5 60.83(5) . 3_557
Bi4 Ni4 Bi5 107.29(9) . 3_557
Bi6 Ni4 Bi5 71.72(6) . 3_557
C2 Ni4 Bi3 105.9(6) . .
Ni2 Ni4 Bi3 56.55(7) . .
Ni1 Ni4 Bi3 111.24(7) . .
Bi4 Ni4 Bi3 90.42(7) . .
Bi6 Ni4 Bi3 79.78(7) . .
Bi5A Ni4 Bi3 81.90(19) . .
Ni3A Ni4 Bi3 151.04(10) 3_557 .
Bi5 Ni4 Bi3 151.04(10) 3_557 .
C2 Ni4 Bi4A 88.9(6) . 3_557
Ni2 Ni4 Bi4A 102.82(10) . 3_557
Ni1 Ni4 Bi4A 56.59(6) . 3_557
Bi6 Ni4 Bi4A 112.57(9) . 3_557
Bi5A Ni4 Bi4A 67.41(19) . 3_557
Ni3A Ni4 Bi4A 53.04(6) 3_557 3_557
Bi3 Ni4 Bi4A 149.29(9) . 3_557
Ni4 Bi6 Ni2 56.59(7) . .
Ni4 Bi6 Ni1 56.68(5) . .
Ni2 Bi6 Ni1 50.98(5) . .
Ni4 Bi6 Ni3 104.36(6) . .
Ni2 Bi6 Ni3 56.24(6) . .
Ni1 Bi6 Ni3 56.07(4) . .
Ni4 Bi6 Ni3A 55.79(5) . 3_557
Ni2 Bi6 Ni3A 96.48(6) . 3_557
Ni1 Bi6 Ni3A 53.61(2) . 3_557
Ni4 Bi6 Bi5 55.79(5) . 3_557
Ni2 Bi6 Bi5 96.48(6) . 3_557
Ni1 Bi6 Bi5 53.61(2) . 3_557
Ni3 Bi6 Bi5 103.40(5) . 3_557
Ni4 Bi6 Bi4 104.55(6) . 3_557
Ni2 Bi6 Bi4 95.56(6) . 3_557
Ni1 Bi6 Bi4 53.50(2) . 3_557
Ni3 Bi6 Bi4 54.04(5) . 3_557
Bi5 Bi6 Bi4 62.23(3) 3_557 3_557
Ni4 Bi6 Bi2A 99.08(13) . .
Ni2 Bi6 Bi2A 54.86(14) . .
Ni1 Bi6 Bi2A 102.07(15) . .
Ni3A Bi6 Bi2A 151.00(13) 3_557 .
Ni4 Bi6 Bi2 97.49(5) . .
Ni2 Bi6 Bi2 47.49(5) . .
Ni1 Bi6 Bi2 92.00(3) . .
Ni3 Bi6 Bi2 55.82(5) . .
Bi5 Bi6 Bi2 143.59(3) 3_557 .
Bi4 Bi6 Bi2 109.54(4) 3_557 .
Ni4 Bi6 Bi5A 100.91(16) . 3_557
Ni2 Bi6 Bi5A 98.78(16) . 3_557
Ni1 Bi6 Bi5A 53.37(15) . 3_557
Ni3A Bi6 Bi5A 55.66(14) 3_557 3_557
Bi2A Bi6 Bi5A 126.3(2) . 3_557
Ni4 Bi6 Bi3 51.75(5) . .
Ni2 Bi6 Bi3 46.10(5) . .
Ni1 Bi6 Bi3 89.03(2) . .
Ni3 Bi6 Bi3 97.75(5) . .
Ni3A Bi6 Bi3 107.38(3) 3_557 .
Bi5 Bi6 Bi3 107.38(3) 3_557 .
Bi4 Bi6 Bi3 140.78(3) 3_557 .
Bi2A Bi6 Bi3 51.21(12) . .
Bi2 Bi6 Bi3 54.59(2) . .
Bi5A Bi6 Bi3 142.25(15) 3_557 .
Ni2 Bi3 Ni4 56.75(7) . .
Ni2 Bi3 Bi2A 61.23(17) . .
Ni4 Bi3 Bi2A 105.02(15) . .
Ni2 Bi3 Bi1 56.04(6) . .
Ni4 Bi3 Bi1 104.27(5) . .
Ni2 Bi3 Bi2 51.29(6) . .
Ni4 Bi3 Bi2 100.12(5) . .
Bi1 Bi3 Bi2 58.56(3) . .
Ni2 Bi3 Bi1A 46.73(13) . .
Ni4 Bi3 Bi1A 99.63(12) . .
Bi2A Bi3 Bi1A 57.74(18) . .
Ni2 Bi3 Bi6 50.13(6) . .
Ni4 Bi3 Bi6 48.47(5) . .
Bi2A Bi3 Bi6 60.81(14) . .
Bi1 Bi3 Bi6 102.96(3) . .
Bi2 Bi3 Bi6 60.80(3) . .
Bi1A Bi3 Bi6 91.34(13) . .
Ni2 Bi3 Bi5A 41.14(15) . .
Ni4 Bi3 Bi5A 48.71(14) . .
Bi2A Bi3 Bi5A 100.6(2) . .
Bi1A Bi3 Bi5A 58.79(16) . .
Bi6 Bi3 Bi5A 78.56(14) . .
Ni1 Ni2 Bi1A 143.42(19) . .
Ni1 Ni2 Bi5A 72.7(2) . .
Bi1A Ni2 Bi5A 90.4(3) . .
Ni1 Ni2 Bi2 131.73(11) . .
Ni1 Ni2 Bi3 130.08(9) . .
Bi1A Ni2 Bi3 82.44(18) . .
Bi5A Ni2 Bi3 94.9(2) . .
Bi2 Ni2 Bi3 77.14(8) . .
Ni1 Ni2 Ni4 63.83(8) . .
Bi1A Ni2 Ni4 139.5(2) . .
Bi5A Ni2 Ni4 67.9(2) . .
Bi2 Ni2 Ni4 128.57(12) . .
Bi3 Ni2 Ni4 66.71(8) . .
Ni1 Ni2 Bi5 66.18(6) . .
Bi2 Ni2 Bi5 102.49(8) . .
Bi3 Ni2 Bi5 158.49(11) . .
Ni4 Ni2 Bi5 124.43(11) . .
Ni1 Ni2 Bi1 147.90(11) . .
Bi2 Ni2 Bi1 71.37(7) . .
Bi3 Ni2 Bi1 70.28(7) . .
Ni4 Ni2 Bi1 123.75(11) . .
Bi5 Ni2 Bi1 89.06(8) . .
Ni1 Ni2 Ni3 64.18(7) . .
Bi2 Ni2 Ni3 70.03(8) . .
Bi3 Ni2 Ni3 137.16(12) . .
Ni4 Ni2 Ni3 114.96(11) . .
Bi5 Ni2 Ni3 58.96(7) . .
Bi1 Ni2 Ni3 121.17(9) . .
Ni1 Ni2 Bi4 65.60(7) . .
Bi2 Ni2 Bi4 161.61(11) . .
Bi3 Ni2 Bi4 95.75(8) . .
Ni4 Ni2 Bi4 60.67(8) . .
Bi5 Ni2 Bi4 77.87(7) . .
Bi1 Ni2 Bi4 90.29(9) . .
Ni3 Ni2 Bi4 123.25(10) . .
O2 C2 Ni4 175.8(18) . .
O3 K1 O5 101.4(4) . .
O3 K1 O7 95.1(4) . .
O5 K1 O7 99.4(4) . .
O3 K1 O6 123.0(4) . .
O5 K1 O6 60.6(4) . .
O7 K1 O6 138.6(5) . .
O3 K1 O8 135.1(4) . .
O5 K1 O8 118.7(4) . .
O7 K1 O8 60.9(4) . .
O6 K1 O8 95.5(4) . .
O3 K1 O4 59.5(4) . .
O5 K1 O4 139.7(4) . .
O7 K1 O4 116.3(4) . .
O6 K1 O4 98.3(4) . .
O8 K1 O4 95.7(4) . .
O3 K1 N1 61.4(4) . .
O5 K1 N1 61.1(4) . .
O7 K1 N1 60.9(5) . .
O6 K1 N1 120.9(5) . .
O8 K1 N1 120.5(5) . .
O4 K1 N1 120.2(5) . .
O3 K1 N2 118.0(4) . .
O5 K1 N2 119.3(4) . .
O7 K1 N2 119.3(5) . .
O6 K1 N2 59.5(4) . .
O8 K1 N2 59.8(4) . .
O4 K1 N2 59.2(4) . .
N1 K1 N2 179.4(5) . .
C4 O3 C5 111.0(15) . .
C4 O3 K1 120.1(11) . .
C5 O3 K1 117.7(12) . .
C7 O4 C6 111.1(15) . .
C7 O4 K1 115.5(11) . .
C6 O4 K1 113.8(12) . .
C10 O5 C11 113.0(16) . .
C10 O5 K1 116.4(12) . .
C11 O5 K1 115.0(12) . .
C13 O6 C12 112.5(16) . .
C13 O6 K1 118.5(11) . .
C12 O6 K1 112.0(11) . .
C16 O7 C17 109.0(16) . .
C16 O7 K1 116.5(12) . .
C17 O7 K1 111.7(12) . .
C19 O8 C18 111.5(17) . .
C19 O8 K1 117.6(12) . .
C18 O8 K1 112.5(14) . .
C15 N1 C1 108.5(18) . .
C15 N1 C9 111.1(16) . .
C1 N1 C9 111.8(19) . .
C15 N1 K1 109.0(13) . .
C1 N1 K1 106.9(12) . .
C9 N1 K1 109.4(11) . .
C20 N2 C14 109.5(16) . .
C20 N2 C8 107.2(16) . .
C14 N2 C8 111.2(15) . .
C20 N2 K1 109.4(12) . .
C14 N2 K1 109.1(11) . .
C8 N2 K1 110.4(12) . .
N1 C1 C4 116(2) . .
N1 C1 H1AA 108.2 . .
C4 C1 H1AA 108.2 . .
N1 C1 H1AB 108.2 . .
C4 C1 H1AB 108.2 . .
H1AA C1 H1AB 107.4 . .
O3 C4 C1 110.3(17) . .
O3 C4 H4A 109.6 . .
C1 C4 H4A 109.6 . .
O3 C4 H4B 109.6 . .
C1 C4 H4B 109.6 . .
H4A C4 H4B 108.1 . .
O3 C5 C6 109.2(17) . .
O3 C5 H5A 109.8 . .
C6 C5 H5A 109.8 . .
O3 C5 H5B 109.8 . .
C6 C5 H5B 109.8 . .
H5A C5 H5B 108.3 . .
O4 C6 C5 109.2(16) . .
O4 C6 H6A 109.8 . .
C5 C6 H6A 109.8 . .
O4 C6 H6B 109.8 . .
C5 C6 H6B 109.8 . .
H6A C6 H6B 108.3 . .
O4 C7 C8 109.2(16) . .
O4 C7 H7A 109.8 . .
C8 C7 H7A 109.8 . .
O4 C7 H7B 109.8 . .
C8 C7 H7B 109.8 . .
H7A C7 H7B 108.3 . .
N2 C8 C7 111.5(17) . .
N2 C8 H8A 109.3 . .
C7 C8 H8A 109.3 . .
N2 C8 H8B 109.3 . .
C7 C8 H8B 109.3 . .
H8A C8 H8B 108.0 . .
N1 C9 C10 113.0(16) . .
N1 C9 H9A 109.0 . .
C10 C9 H9A 109.0 . .
N1 C9 H9B 109.0 . .
C10 C9 H9B 109.0 . .
H9A C9 H9B 107.8 . .
O5 C10 C9 113.7(18) . .
O5 C10 H10A 108.8 . .
C9 C10 H10A 108.8 . .
O5 C10 H10B 108.8 . .
C9 C10 H10B 108.8 . .
H10A C10 H10B 107.7 . .
O5 C11 C12 110.1(17) . .
O5 C11 H11A 109.6 . .
C12 C11 H11A 109.6 . .
O5 C11 H11B 109.6 . .
C12 C11 H11B 109.6 . .
H11A C11 H11B 108.2 . .
O6 C12 C11 110.9(19) . .
O6 C12 H12A 109.5 . .
C11 C12 H12A 109.5 . .
O6 C12 H12B 109.5 . .
C11 C12 H12B 109.5 . .
H12A C12 H12B 108.0 . .
O6 C13 C14 110.8(17) . .
O6 C13 H13A 109.5 . .
C14 C13 H13A 109.5 . .
O6 C13 H13B 109.5 . .
C14 C13 H13B 109.5 . .
H13A C13 H13B 108.1 . .
N2 C14 C13 114.2(16) . .
N2 C14 H14A 108.7 . .
C13 C14 H14A 108.7 . .
N2 C14 H14B 108.7 . .
C13 C14 H14B 108.7 . .
H14A C14 H14B 107.6 . .
N1 C15 C16 113.5(17) . .
N1 C15 H15A 108.9 . .
C16 C15 H15A 108.9 . .
N1 C15 H15B 108.9 . .
C16 C15 H15B 108.9 . .
H15A C15 H15B 107.7 . .
O7 C16 C15 108.7(18) . .
O7 C16 H16A 110.0 . .
C15 C16 H16A 110.0 . .
O7 C16 H16B 110.0 . .
C15 C16 H16B 110.0 . .
H16A C16 H16B 108.3 . .
O7 C17 C18 109.6(19) . .
O7 C17 H17A 109.8 . .
C18 C17 H17A 109.8 . .
O7 C17 H17B 109.8 . .
C18 C17 H17B 109.8 . .
H17A C17 H17B 108.2 . .
O8 C18 C17 111(2) . .
O8 C18 H18A 109.4 . .
C17 C18 H18A 109.4 . .
O8 C18 H18B 109.4 . .
C17 C18 H18B 109.4 . .
H18A C18 H18B 108.0 . .
O8 C19 C20 109.5(17) . .
O8 C19 H19A 109.8 . .
C20 C19 H19A 109.8 . .
O8 C19 H19B 109.8 . .
C20 C19 H19B 109.8 . .
H19A C19 H19B 108.2 . .
N2 C20 C19 115.2(18) . .
N2 C20 H20A 108.5 . .
C19 C20 H20A 108.5 . .
N2 C20 H20B 108.5 . .
C19 C20 H20B 108.5 . .
H20A C20 H20B 107.5 . .
O13 K2 O11 100.6(5) . .
O13 K2 O12 123.4(5) . .
O11 K2 O12 60.4(5) . .
O13 K2 O14 59.9(4) . .
O11 K2 O14 142.5(5) . .
O12 K2 O14 101.6(5) . .
O13 K2 O9 94.9(5) . .
O11 K2 O9 97.2(5) . .
O12 K2 O9 137.2(5) . .
O14 K2 O9 115.0(5) . .
O13 K2 O10 135.3(5) . .
O11 K2 O10 117.7(5) . .
O12 K2 O10 96.4(5) . .
O14 K2 O10 95.7(4) . .
O9 K2 O10 60.1(5) . .
O13 K2 N4 120.7(5) . .
O11 K2 N4 119.5(6) . .
O12 K2 N4 60.2(6) . .
O14 K2 N4 61.8(5) . .
O9 K2 N4 118.8(6) . .
O10 K2 N4 59.8(6) . .
O13 K2 N3 61.3(5) . .
O11 K2 N3 60.0(5) . .
O12 K2 N3 119.8(6) . .
O14 K2 N3 120.0(5) . .
O9 K2 N3 59.6(6) . .
O10 K2 N3 118.4(6) . .
N4 K2 N3 177.9(6) . .
C22 O9 C23 113(2) . .
C22 O9 K2 119.4(15) . .
C23 O9 K2 113.2(13) . .
C24 O10 C25 112(2) . .
C24 O10 K2 110.7(14) . .
C25 O10 K2 116.1(15) . .
C29 O11 C28 112(2) . .
C29 O11 K2 114.6(14) . .
C28 O11 K2 116.7(14) . .
C31 O12 C30 111(2) . .
C31 O12 K2 120.9(16) . .
C30 O12 K2 114.9(12) . .
C35 O13 C34 109.8(18) . .
C35 O13 K2 115.8(12) . .
C34 O13 K2 118.3(13) . .
C36 O14 C37 111.4(18) . .
C36 O14 K2 114.4(12) . .
C37 O14 K2 115.7(14) . .
C33 N3 C27 113(2) . .
C33 N3 C21 113(2) . .
C27 N3 C21 109(2) . .
C33 N3 K2 106.4(15) . .
C27 N3 K2 108.9(14) . .
C21 N3 K2 106.7(14) . .
C32 N4 C26 110(2) . .
C32 N4 C38 110(2) . .
C26 N4 C38 111(2) . .
C32 N4 K2 108.5(16) . .
C26 N4 K2 108.7(14) . .
C38 N4 K2 108.8(14) . .
C22 C21 N3 118(2) . .
C22 C21 H21A 107.9 . .
N3 C21 H21A 107.9 . .
C22 C21 H21B 107.9 . .
N3 C21 H21B 107.9 . .
H21A C21 H21B 107.2 . .
O9 C22 C21 107(2) . .
O9 C22 H22A 110.2 . .
C21 C22 H22A 110.2 . .
O9 C22 H22B 110.2 . .
C21 C22 H22B 110.2 . .
H22A C22 H22B 108.5 . .
O9 C23 C24 113(2) . .
O9 C23 H23A 109.0 . .
C24 C23 H23A 109.0 . .
O9 C23 H23B 109.0 . .
C24 C23 H23B 109.0 . .
H23A C23 H23B 107.8 . .
O10 C24 C23 109(2) . .
O10 C24 H24A 109.9 . .
C23 C24 H24A 109.9 . .
O10 C24 H24B 109.9 . .
C23 C24 H24B 109.9 . .
H24A C24 H24B 108.3 . .
C26 C25 O10 112(2) . .
C26 C25 H25A 109.2 . .
O10 C25 H25A 109.2 . .
C26 C25 H25B 109.2 . .
O10 C25 H25B 109.2 . .
H25A C25 H25B 107.9 . .
C25 C26 N4 114(2) . .
C25 C26 H26A 108.7 . .
N4 C26 H26A 108.7 . .
C25 C26 H26B 108.7 . .
N4 C26 H26B 108.7 . .
H26A C26 H26B 107.6 . .
N3 C27 C28 113(2) . .
N3 C27 H27A 108.9 . .
C28 C27 H27A 108.9 . .
N3 C27 H27B 108.9 . .
C28 C27 H27B 108.9 . .
H27A C27 H27B 107.8 . .
O11 C28 C27 109(2) . .
O11 C28 H28A 109.9 . .
C27 C28 H28A 109.9 . .
O11 C28 H28B 109.9 . .
C27 C28 H28B 109.9 . .
H28A C28 H28B 108.3 . .
O11 C29 C30 112.5(19) . .
O11 C29 H29A 109.1 . .
C30 C29 H29A 109.1 . .
O11 C29 H29B 109.1 . .
C30 C29 H29B 109.1 . .
H29A C29 H29B 107.8 . .
O12 C30 C29 111(2) . .
O12 C30 H30A 109.4 . .
C29 C30 H30A 109.4 . .
O12 C30 H30B 109.4 . .
C29 C30 H30B 109.4 . .
H30A C30 H30B 108.0 . .
O12 C31 C32 109(3) . .
O12 C31 H31A 109.9 . .
C32 C31 H31A 109.9 . .
O12 C31 H31B 109.9 . .
C32 C31 H31B 109.9 . .
H31A C31 H31B 108.3 . .
N4 C32 C31 115(2) . .
N4 C32 H32A 108.5 . .
C31 C32 H32A 108.5 . .
N4 C32 H32B 108.5 . .
C31 C32 H32B 108.5 . .
H32A C32 H32B 107.5 . .
N3 C33 C34 116.2(19) . .
N3 C33 H33A 108.2 . .
C34 C33 H33A 108.2 . .
N3 C33 H33B 108.2 . .
C34 C33 H33B 108.2 . .
H33A C33 H33B 107.4 . .
O13 C34 C33 110(2) . .
O13 C34 H34A 109.7 . .
C33 C34 H34A 109.7 . .
O13 C34 H34B 109.7 . .
C33 C34 H34B 109.7 . .
H34A C34 H34B 108.2 . .
O13 C35 C36 108.3(18) . .
O13 C35 H35A 110.0 . .
C36 C35 H35A 110.0 . .
O13 C35 H35B 110.0 . .
C36 C35 H35B 110.0 . .
H35A C35 H35B 108.4 . .
O14 C36 C35 110.2(18) . .
O14 C36 H36A 109.6 . .
C35 C36 H36A 109.6 . .
O14 C36 H36B 109.6 . .
C35 C36 H36B 109.6 . .
H36A C36 H36B 108.1 . .
O14 C37 C38 110(2) . .
O14 C37 H37A 109.6 . .
C38 C37 H37A 109.6 . .
O14 C37 H37B 109.6 . .
C38 C37 H37B 109.6 . .
H37A C37 H37B 108.1 . .
N4 C38 C37 114(2) . .
N4 C38 H38A 108.7 . .
C37 C38 H38A 108.7 . .
N4 C38 H38B 108.7 . .
C37 C38 H38B 108.7 . .
H38A C38 H38B 107.6 . .

loop_
_geom_bond_atom_site_label_1
_geom_bond_atom_site_label_2
_geom_bond_distance
_geom_bond_site_symmetry_2
Bi4 Ni4 2.655(3) .
Bi4 Ni2 2.679(3) .
Bi4 Ni1 2.7655(11) .
Bi4 Ni3 2.799(2) 3_557
Bi4 Bi6 3.2417(14) 3_557
Bi4 Bi5 3.3427(14) .
Bi1 Ni2 2.645(3) .
Bi1 Bi3 3.0022(12) .
Bi1 Bi2 3.0371(15) .
Bi2 Ni2 2.560(3) .
Bi2 Ni3 2.990(2) .
Bi2 Bi3 3.1981(12) .
Bi2 Bi6 3.4251(12) .
Bi5 Ni3 2.603(2) .
Bi5 Ni2 2.640(2) .
Bi5 Ni1 2.7628(7) .
Bi5 Ni4 2.811(2) 3_557
Bi5 Bi6 3.2274(11) 3_557
Ni3 C3 1.63(2) .
Ni3 Ni2 2.650(3) .
Ni3 Ni1 2.6950(18) .
Ni3 Bi4 2.799(2) 3_557
Ni3 Bi6 2.880(2) .
O1 C3 1.16(3) .
Bi1A Ni2 2.413(6) .
Bi1A Bi2A 3.037(9) .
Bi1A Bi3 3.285(6) .
Bi1A Bi5A 3.442(10) .
Bi2A Ni2 2.849(8) .
Bi2A Bi3 2.980(7) .
Bi2A Bi6 3.338(7) .
Bi5A Ni2 2.436(9) .
Bi5A Ni4 2.800(9) .
Bi5A Ni1 2.872(9) .
Bi5A Bi4A 3.226(9) 3_557
Bi5A Bi6 3.436(9) 3_557
Bi5A Bi3 3.689(9) .
C3A O1A 1.16(3) .
Ni1 Ni2 2.408(2) .
Ni1 Ni2 2.408(2) 3_557
Ni1 Ni4 2.639(2) .
Ni1 Ni4 2.639(2) 3_557
Ni1 Bi4A 2.6950(19) 3_557
Ni1 Ni3 2.6950(19) 3_557
Ni1 Ni3A 2.7627(7) 3_557
Ni1 Bi5 2.7627(7) 3_557
Ni4 C2 1.708(16) .
Ni4 Ni2 2.575(3) .
Ni4 Bi6 2.696(2) .
Ni4 Ni3A 2.811(2) 3_557
Ni4 Bi5 2.811(2) 3_557
Ni4 Bi3 2.829(2) .
Ni4 Bi4A 3.006(3) 3_557
Bi6 Ni2 2.736(3) .
Bi6 Ni3A 3.2273(11) 3_557
Bi6 Bi5 3.2273(11) 3_557
Bi6 Bi4 3.2416(14) 3_557
Bi6 Bi5A 3.436(9) 3_557
Bi6 Bi3 3.5446(11) .
Bi3 Ni2 2.569(2) .
O2 C2 1.16(2) .
K1 O3 2.752(13) .
K1 O5 2.806(15) .
K1 O7 2.831(14) .
K1 O6 2.853(13) .
K1 O8 2.855(16) .
K1 O4 2.877(13) .
K1 N1 2.992(18) .
K1 N2 3.067(17) .
O3 C4 1.43(2) .
O3 C5 1.44(2) .
O4 C7 1.43(2) .
O4 C6 1.43(3) .
O5 C10 1.39(2) .
O5 C11 1.40(2) .
O6 C13 1.38(2) .
O6 C12 1.44(2) .
O7 C16 1.42(3) .
O7 C17 1.44(3) .
O8 C19 1.42(3) .
O8 C18 1.43(3) .
N1 C15 1.45(2) .
N1 C1 1.46(3) .
N1 C9 1.46(3) .
N2 C20 1.46(3) .
N2 C14 1.47(2) .
N2 C8 1.47(2) .
C1 C4 1.48(3) .
C1 H1AA 0.9900 .
C1 H1AB 0.9900 .
C4 H4A 0.9900 .
C4 H4B 0.9900 .
C5 C6 1.46(3) .
C5 H5A 0.9900 .
C5 H5B 0.9900 .
C6 H6A 0.9900 .
C6 H6B 0.9900 .
C7 C8 1.51(3) .
C7 H7A 0.9900 .
C7 H7B 0.9900 .
C8 H8A 0.9900 .
C8 H8B 0.9900 .
C9 C10 1.50(3) .
C9 H9A 0.9900 .
C9 H9B 0.9900 .
C10 H10A 0.9900 .
C10 H10B 0.9900 .
C11 C12 1.47(3) .
C11 H11A 0.9900 .
C11 H11B 0.9900 .
C12 H12A 0.9900 .
C12 H12B 0.9900 .
C13 C14 1.51(3) .
C13 H13A 0.9900 .
C13 H13B 0.9900 .
C14 H14A 0.9900 .
C14 H14B 0.9900 .
C15 C16 1.53(3) .
C15 H15A 0.9900 .
C15 H15B 0.9900 .
C16 H16A 0.9900 .
C16 H16B 0.9900 .
C17 C18 1.45(3) .
C17 H17A 0.9900 .
C17 H17B 0.9900 .
C18 H18A 0.9900 .
C18 H18B 0.9900 .
C19 C20 1.52(3) .
C19 H19A 0.9900 .
C19 H19B 0.9900 .
C20 H20A 0.9900 .
C20 H20B 0.9900 .
K2 O13 2.778(15) .
K2 O11 2.810(15) .
K2 O12 2.817(15) .
K2 O14 2.825(13) .
K2 O9 2.832(14) .
K2 O10 2.853(14) .
K2 N4 2.993(17) .
K2 N3 3.024(19) .
O9 C22 1.38(3) .
O9 C23 1.43(3) .
O10 C24 1.39(3) .
O10 C25 1.43(3) .
O11 C29 1.41(3) .
O11 C28 1.43(3) .
O12 C31 1.38(3) .
O12 C30 1.42(3) .
O13 C35 1.42(2) .
O13 C34 1.42(3) .
O14 C36 1.39(3) .
O14 C37 1.43(3) .
N3 C33 1.43(3) .
N3 C27 1.44(3) .
N3 C21 1.51(4) .
N4 C32 1.44(4) .
N4 C26 1.46(3) .
N4 C38 1.48(3) .
C21 C22 1.44(4) .
C21 H21A 0.9900 .
C21 H21B 0.9900 .
C22 H22A 0.9900 .
C22 H22B 0.9900 .
C23 C24 1.44(4) .
C23 H23A 0.9900 .
C23 H23B 0.9900 .
C24 H24A 0.9900 .
C24 H24B 0.9900 .
C25 C26 1.41(4) .
C25 H25A 0.9900 .
C25 H25B 0.9900 .
C26 H26A 0.9900 .
C26 H26B 0.9900 .
C27 C28 1.50(4) .
C27 H27A 0.9900 .
C27 H27B 0.9900 .
C28 H28A 0.9900 .
C28 H28B 0.9900 .
C29 C30 1.46(4) .
C29 H29A 0.9900 .
C29 H29B 0.9900 .
C30 H30A 0.9900 .
C30 H30B 0.9900 .
C31 C32 1.54(4) .
C31 H31A 0.9900 .
C31 H31B 0.9900 .
C32 H32A 0.9900 .
C32 H32B 0.9900 .
C33 C34 1.50(3) .
C33 H33A 0.9900 .
C33 H33B 0.9900 .
C34 H34A 0.9900 .
C34 H34B 0.9900 .
C35 C36 1.49(3) .
C35 H35A 0.9900 .
C35 H35B 0.9900 .
C36 H36A 0.9900 .
C36 H36B 0.9900 .
C37 C38 1.53(4) .
C37 H37A 0.9900 .
C37 H37B 0.9900 .
C38 H38A 0.9900 .
C38 H38B 0.9900 .

loop_
_geom_torsion_atom_site_label_1
_geom_torsion_atom_site_label_2
_geom_torsion_atom_site_label_3
_geom_torsion_atom_site_label_4
_geom_torsion
C15 N1 C1 C4 -72(2)
C9 N1 C1 C4 165.3(18)
K1 N1 C1 C4 46(2)
C5 O3 C4 C1 -176.2(18)
K1 O3 C4 C1 41(2)
N1 C1 C4 O3 -60(3)
C4 O3 C5 C6 167.6(17)
K1 O3 C5 C6 -48(2)
C7 O4 C6 C5 -179.8(17)
K1 O4 C6 C5 -47(2)
O3 C5 C6 O4 63(2)
C6 O4 C7 C8 -172.1(17)
K1 O4 C7 C8 56.3(18)
C20 N2 C8 C7 161.9(16)
C14 N2 C8 C7 -78(2)
K1 N2 C8 C7 42.9(17)
O4 C7 C8 N2 -68(2)
C15 N1 C9 C10 161.8(19)
C1 N1 C9 C10 -77(2)
K1 N1 C9 C10 41(2)
C11 O5 C10 C9 -176.6(18)
K1 O5 C10 C9 47(2)
N1 C9 C10 O5 -62(3)
C10 O5 C11 C12 174.5(19)
K1 O5 C11 C12 -49(2)
C13 O6 C12 C11 176.3(17)
K1 O6 C12 C11 -47(2)
O5 C11 C12 O6 66(2)
C12 O6 C13 C14 -176.7(16)
K1 O6 C13 C14 50.1(19)
C20 N2 C14 C13 -79(2)
C8 N2 C14 C13 163.0(18)
K1 N2 C14 C13 41(2)
O6 C13 C14 N2 -63(2)
C1 N1 C15 C16 161.3(19)
C9 N1 C15 C16 -75(2)
K1 N1 C15 C16 45(2)
C17 O7 C16 C15 177.8(17)
K1 O7 C16 C15 50(2)
N1 C15 C16 O7 -66(2)
C16 O7 C17 C18 176.3(19)
K1 O7 C17 C18 -53(2)
C19 O8 C18 C17 180(2)
K1 O8 C18 C17 -45(3)
O7 C17 C18 O8 68(3)
C18 O8 C19 C20 -177(2)
K1 O8 C19 C20 51(2)
C14 N2 C20 C19 159.7(18)
C8 N2 C20 C19 -80(2)
K1 N2 C20 C19 40(2)
O8 C19 C20 N2 -63(3)
C33 N3 C21 C22 -159(2)
C27 N3 C21 C22 75(3)
K2 N3 C21 C22 -42(3)
C23 O9 C22 C21 171(2)
K2 O9 C22 C21 -52(3)
N3 C21 C22 O9 64(3)
C22 O9 C23 C24 -180(2)
K2 O9 C23 C24 41(3)
C25 O10 C24 C23 -172(2)
K2 O10 C24 C23 57(2)
O9 C23 C24 O10 -68(3)
C24 O10 C25 C26 -174(2)
K2 O10 C25 C26 -45(3)
O10 C25 C26 N4 65(3)
C32 N4 C26 C25 -167(2)
C38 N4 C26 C25 72(3)
K2 N4 C26 C25 -48(3)
C33 N3 C27 C28 73(3)
C21 N3 C27 C28 -161(2)
K2 N3 C27 C28 -45(3)
C29 O11 C28 C27 173(2)
K2 O11 C28 C27 -52(3)
N3 C27 C28 O11 67(3)
C28 O11 C29 C30 -179(2)
K2 O11 C29 C30 45(2)
C31 O12 C30 C29 -174(2)
K2 O12 C30 C29 44(3)
O11 C29 C30 O12 -60(3)
C30 O12 C31 C32 178(2)
K2 O12 C31 C32 -42(3)
C26 N4 C32 C31 72(3)
C38 N4 C32 C31 -165(3)
K2 N4 C32 C31 -47(4)
O12 C31 C32 N4 61(4)
C27 N3 C33 C34 -165(3)
C21 N3 C33 C34 71(3)
K2 N3 C33 C34 -46(3)
C35 O13 C34 C33 179(2)
K2 O13 C34 C33 -45(3)
N3 C33 C34 O13 64(4)
C34 O13 C35 C36 -174.5(19)
K2 O13 C35 C36 48(2)
C37 O14 C36 C35 -178(2)
K2 O14 C36 C35 48(2)
O13 C35 C36 O14 -64(2)
C36 O14 C37 C38 177(2)
K2 O14 C37 C38 -50(3)
C32 N4 C38 C37 77(3)
C26 N4 C38 C37 -162(2)
K2 N4 C38 C37 -42(3)
O14 C37 C38 N4 64(3)
